data_2001213
loop_
_publ_author_name
'Beddoes, R. L.'
'Eardley, D. R.'
'Mabbs, F. E.'
'Moorcroft, D.'
'Passand, M. A.'

_publ_section_title
;
 Isostructural mixed ligand complexes of [VO]^2+^ and [InCl]^2+^ with
 hydrotris(3,5-dimethylpyrazolyl)borato and
 1,3-diphenyl-1,3-propanedionato ligands
;
_journal_issue 11
_journal_name_full 'Acta Crystallographica Section C'
_journal_page_first 1923
_journal_page_last 1926
_journal_paper_doi 10.1107/S0108270193004949
_journal_volume 49
_journal_year 1993
_chemical_formula_sum 'C32 H36 B Cl In N7 O2'
_chemical_formula_weight 711.8
_space_group_crystal_system monoclinic
_space_group_IT_number 4
_space_group_name_Hall 'P 2yb'
_space_group_name_H-M_alt 'P 1 21 1'
_atom_type_scat_source IntTabIV
_cell_angle_alpha 90
_cell_angle_beta 99.18(2)
_cell_angle_gamma 90
_cell_formula_units_Z 2
_cell_length_a 8.169(2)
_cell_length_b 19.599(7)
_cell_length_c 10.737(3)
_cell_measurement_reflns_used 39
_cell_measurement_temperature 293
_cell_measurement_theta_max 17.8
_cell_measurement_theta_min 2.3
_cell_volume 1697.0(9)
_diffrn_measurement_device 'Nicolet R3m/V'
_diffrn_measurement_method \q/2\q
_diffrn_radiation_type MoK\a
_diffrn_radiation_wavelength 0.71069
_diffrn_reflns_av_R_equivalents 0.015
_diffrn_reflns_limit_h_max 9
_diffrn_reflns_limit_h_min -9
_diffrn_reflns_limit_k_max 23
_diffrn_reflns_limit_k_min -23
_diffrn_reflns_limit_l_max 12
_diffrn_reflns_limit_l_min 0
_diffrn_reflns_number 6489
_diffrn_reflns_theta_max 25
_diffrn_standards_decay_% -4.5
_diffrn_standards_interval_count 100
_diffrn_standards_number 3
_exptl_absorpt_coefficient_mu 0.80
_exptl_absorpt_correction_T_max 0.42
_exptl_absorpt_correction_T_min 0.37
_exptl_absorpt_correction_type empirical
_exptl_crystal_colour colourless
_exptl_crystal_density_diffrn 1.39
_exptl_crystal_description prismatic
_exptl_crystal_size_max 0.50
_exptl_crystal_size_mid 0.45
_exptl_crystal_size_min 0.30
_refine_diff_density_max 0.8
_refine_diff_density_min -0.8
_refine_ls_extinction_method none
_refine_ls_goodness_of_fit_obs 1.01
_refine_ls_hydrogen_treatment noref
_refine_ls_number_parameters 399
_refine_ls_number_reflns 5486
_refine_ls_R_factor_obs 0.034
_refine_ls_shift/esd_max 0.002
_refine_ls_structure_factor_coef F^2^
_refine_ls_weighting_details 'w = 1/[\s^2^(F) + 0.001F^2^]'
_refine_ls_weighting_scheme calc
_refine_ls_wR_factor_obs 0.043
_reflns_number_observed 5486
_reflns_number_total 6022
_reflns_observed_criterion F>4\s(F)
_cod_data_source_file al1033.cif
_cod_data_source_block al1033_structure_2_of_2
_cod_depositor_comments
;
The following automatic conversions were performed:

'_refine_ls_weighting_scheme' value '1/[\s^2^(F) + 0.001F^2^]' was
changed to 'calc'. New tag '_refine_ls_weighting_details' was
created. The value of the new tag was set to 'w = 1/[\s^2^(F) +
0.001F^2^]'.

Automatic conversion script
Id: cif_fix_values 3143 2015-03-26 13:38:13Z robertas 
;
_cod_original_cell_volume 1696.9(9)
_cod_original_formula_sum 'C32 H36 B1 Cl1 In1 N7 O2'
_cod_database_code 2001213

loop_
_space_group_symop_id
_space_group_symop_operation_xyz
1 x,y,z
2 -x,y+1/2,-z

loop_
_atom_site_label
_atom_site_fract_x
_atom_site_fract_y
_atom_site_fract_z
_atom_site_U_iso_or_equiv
In(1) .38236(3) .5000 .41553(2) .0440(10)
Cl(1) .5373(2) .60470(10) .4711(2) .0800(10)
N(11) .2336(4) .4002(3) .3780(3) .0490(10)
N(12) .2463(4) .3539(2) .4759(3) .0480(10)
N(21) .5779(4) .4305(2) .5087(3) .0440(10)
N(22) .5335(5) .3793(2) .5852(3) .0460(10)
N(31) .2741(4) .4954(3) .5927(3) .0470(10)
N(32) .2837(5) .4346(2) .6562(3) .0450(10)
B(1) .3511(6) .3698(3) .6030(5) .046(2)
C(11) .1279(6) .3729(3) .2835(4) .060(2)
C(12) .0717(7) .3113(3) .3176(6) .074(2)
C(13) .1497(6) .2995(3) .4396(5) .062(2)
C(14) .0783(9) .4100(5) .1630(5) .088(3)
C(15) .1324(9) .2398(3) .5236(8) .091(3)
C(21) .7397(5) .4241(3) .5070(5) .055(2)
C(22) .8005(6) .3688(3) .5821(5) .067(2)
C(23) .6679(6) .3417(3) .6298(5) .062(2)
C(24) .8285(6) .4712(3) .4340(5) .072(2)
C(25) .6626(9) .2811(3) .7126(7) .091(3)
C(31) .1934(7) .5398(3) .6546(5) .058(2)
C(32) .1502(6) .5077(4) .7586(5) .065(2)
C(33) .2064(6) .4422(3) .7580(4) .057(2)
C(34) .1590(10) .6097(3) .6116(7) .093(3)
C(35) .1936(9) .3864(4) .8484(5) .088(3)
O(41) .1804(4) .5540(2) .3094(3) .0590(10)
C(41) .1782(7) .5841(3) .2016(5) .060(2)
C(42) .2945(7) .5722(3) .1221(5) .065(2)
C(43) .4238(6) .5255(3) .1380(4) .055(2)
O(42) .4650(4) .4876(2) .2362(3) .0610(10)
C(51) .0229(8) .6734(3) .0612(5) .072(2)
C(52) -.1170(10) .7112(3) .0230(6) .087(3)
C(53) -.2546(9) .7034(3) .0812(6) .079(2)
C(54) -.2480(7) .6592(3) .1799(6) .070(2)
C(55) -.1071(6) .6220(3) .2176(5) .061(2)
C(56) .0300(6) .6267(3) .1575(5) .054(2)
C(61) .6072(8) .4539(4) .0313(6) .081(3)
C(62) .6964(8) .4401(5) -.0661(6) .099(3)
C(63) .6956(8) .4857(5) -.1619(6) .090(3)
C(64) .6140(9) .5451(5) -.1602(6) .092(3)
C(65) .5230(8) .5602(4) -.0639(5) .076(2)
C(66) .5218(6) .5140(3) .0341(4) .057(2)
C(1) -.3925(9) .2627(4) .1942(8) .102(3)
N(1) -.3281(12) .2505(6) .1153(9) .152(5)
C(2) -.4684(13) .2799(6) .2992(10) .154(6)
H(1) .342(8) .332(3) .659(6) ?
H(12A) -.0054 .2818 .2667 ?
H(14A) .1394 .4520 .1666 ?
H(14B) -.0383 .4198 .1526 ?
H(14C) .1014 .3833 .0930 ?
H(15A) .2014 .2469 .6037 ?
H(15B) .1669 .1991 .4853 ?
H(15C) .0191 .2351 .5358 ?
H(22A) .9128 .3526 .5967 ?
H(24A) .7504 .5039 .3930 ?
H(24B) .8761 .4463 .3716 ?
H(24C) .9148 .4946 .4891 ?
H(25A) .5516 .2759 .7301 ?
H(25B) .7375 .2872 .7904 ?
H(25C) .6934 .2410 .6705 ?
H(32A) .0916 .5276 .8204 ?
H(34A) .2054 .6162 .5357 ?
H(34B) .2096 .6411 .6749 ?
H(34C) .0417 .6178 .5945 ?
H(35A) .2456 .3463 .8214 ?
H(35B) .0791 .3770 .8517 ?
H(35C) .2486 .3996 .9306 ?
H(42A) .2850 .6007 .0485 ?
H(51A) .1194 .6807 .0224 ?
H(52A) -.1214 .7423 -.0466 ?
H(53A) -.3534 .7296 .0550 ?
H(54A) -.3425 .6535 .2218 ?
H(55A) -.1029 .5922 .2890 ?
H(61A) .6066 .4219 .0989 ?
H(62A) .7558 .3979 -.0683 ?
H(63A) .7583 .4772 -.2287 ?
H(64A) .6145 .5766 -.2286 ?
H(65A) .4635 .6024 -.0633 ?
H(2A) -.5824 .2660 .2840 ?
H(2B) -.4622 .3284 .3123 ?
H(2C) -.4120 .2571 .3729 ?

loop_
_geom_angle_atom_site_label_1
_geom_angle_atom_site_label_2
_geom_angle_atom_site_label_3
_geom_angle
_geom_angle_publ_flag
Cl(1) In(1) N(11) 175.90(10) yes
Cl(1) In(1) N(21) 95.70(10) yes
Cl(1) In(1) N(31) 95.0(2) yes
Cl(1) In(1) O(41) 92.30(10) yes
Cl(1) In(1) O(42) 95.10(10) yes
O(41) In(1) O(42) 84.50(10) yes
O(41) In(1) N(31) 95.60(10) yes
O(42) In(1) N(21) 91.60(10) yes
N(21) In(1) N(31) 86.8(2) yes

loop_
_geom_bond_atom_site_label_1
_geom_bond_atom_site_label_2
_geom_bond_distance
_geom_bond_publ_flag
In(1) Cl(1) 2.434(2) yes
In(1) O(41) 2.131(3) yes
In(1) O(42) 2.154(3) yes
In(1) N(11) 2.304(4) yes
In(1) N(21) 2.213(4) yes
In(1) N(31) 2.223(3) yes
O(42) C(43) 1.289(6) yes
O(41) C(41) 1.296(6) yes
C(41) C(42) 1.394(8) yes
C(42) C(43) 1.388(8) yes
N(11) C(11) 1.335(6) yes
N(11) N(12) 1.380(5) yes
N(21) C(21) 1.331(6) yes
N(21) N(22) 1.381(5) yes
N(31) C(31) 1.332(8) yes
N(31) N(32) 1.369(7) yes
